data_8103835
loop_
_publ_author_name
'Abrahams, I.'
'Clark, S.J.'
'Donaldson, J.D.'
'Khan, Z.'
'Grimes, S.M.'

_publ_section_title
;
 Crystal structure of hexaaquacobalt(II) hexafluorostannate(IV),
 (Co(H2O)6)(SnF6)
;
_journal_name_full 'Zeitschrift fuer Kristallographie (149,1979-)'
_journal_page_first 619
_journal_page_last 619
_journal_volume 209
_journal_year 1994
_chemical_formula_sum 'Co F6 H12 O6 Sn'
_chemical_name_systematic '(Co (H2 O)6) (Sn F6)'
_space_group_IT_number 2
_symmetry_space_group_name_Hall '-P 1'
_symmetry_space_group_name_H-M 'P -1'
_cell_angle_alpha 116.3
_cell_angle_beta 99.3
_cell_angle_gamma 109.7
_cell_formula_units_Z 2
_cell_length_a 7.22
_cell_length_b 9.09
_cell_length_c 9.29
_cell_volume 478.398
_citation_journal_id_ASTM ZEKRDZ
_cod_data_source_file Abrahams_ZEKRDZ_1994_1627.cif
_cod_data_source_block H12Co1F6O6Sn1
_cod_depositor_comments
;
 Marking attached hydrogen atoms.

 Antanas Vaitkus,
 2018-09-25
;
_cod_original_cell_volume 478.3978
_cod_original_formula_sum 'H12 Co1 F6 O6 Sn1'
_cod_database_code 8103835

loop_
_symmetry_equiv_pos_as_xyz
x,y,z
-x,-y,-z

loop_
_atom_site_label
_atom_site_type_symbol
_atom_site_fract_x
_atom_site_fract_y
_atom_site_fract_z
_atom_site_occupancy
_atom_site_attached_hydrogens
_atom_site_U_iso_or_equiv
Co1 Co+2 0.5 0 0.5 1 0 0.0
Co2 Co+2 0 0 0 1 0 0.0
Sn1 Sn+4 0.7426 0.4971 0.2412 1 0 0.0
O1 O-2 0.766 0.006 0.469 1 2 0.0
O2 O-2 0.758 0.004 0.058 1 2 0.0
O3 O-2 0.648 0.29 0.669 1 2 0.0
O4 O-2 0.987 0.188 -0.074 1 2 0.0
O5 O-2 0.183 0.215 0.25 1 2 0.0
O6 O-2 0.433 0.024 0.288 1 2 0.0
F1 F-1 0.52 0.5 0.326 1 0 0.0
F2 F-1 0.963 0.492 0.164 1 0 0.0
F3 F-1 0.94 0.68 0.48 1 0 0.0
F4 F-1 0.756 0.706 0.211 1 0 0.0
F5 F-1 0.742 0.306 0.288 1 0 0.0
F6 F-1 0.548 0.297 0.001 1 0 0.0
